data_4324402
loop_
_publ_author_name
'Andrew R. Geisheimer'
'John E. C. Wren'
'Vladimir K. Michaelis'
'Masayuki Kobayashi'
'Ken Sakai'
'Scott Kroeker'
'Daniel B. Leznoff'

_publ_contact_author_address
; 
 Department of Chemistry
 Simon Fraser University
 Burnaby, British Columbia
 V5A 1S6
;
_publ_contact_author_email dleznoff@sfu.ca
_publ_contact_author_fax 778-782-3765
_publ_contact_author_name 'Daniel B. Leznoff'
_publ_contact_author_phone 778-782-4887
_publ_section_title
;
 Aggregation of [Au(CN)4]- Anions: Examination by Crystallography and 15N
 CP-MAS NMR and the Structural Factors Influencing Intermolecular Au...N
 Interactions
;
_journal_name_full 'Inorganic Chemistry'
_journal_page_first 1265
_journal_page_last 1274
_journal_paper_doi 10.1021/ic101782v
_journal_volume 50
_journal_year 2011
_chemical_formula_moiety 'C20 H36 Au1 N5'
_chemical_formula_sum 'C20 H36 Au N5'
_chemical_formula_weight 543.51
_chemical_name_systematic ?
_space_group_IT_number 14
_symmetry_cell_setting monoclinic
_symmetry_space_group_name_Hall '-P 2yn'
_symmetry_space_group_name_H-M 'P 1 21/n 1'
_atom_sites_solution_hydrogens geom
_atom_sites_solution_primary direct
_cell_angle_alpha 90
_cell_angle_beta 105.485(2)
_cell_angle_gamma 90
_cell_formula_units_Z 4
_cell_length_a 14.6965(6)
_cell_length_b 8.4684(3)
_cell_length_c 19.6174(8)
_cell_measurement_reflns_used 21613
_cell_measurement_temperature 293
_cell_measurement_theta_max 35.769
_cell_measurement_theta_min 2.154
_cell_volume 2352.87(16)
_computing_cell_refinement
;
 Bruker SMART
;
_computing_data_collection
;
 Bruker SMART
;
_computing_data_reduction
;
 Bruker SAINT
;
_computing_structure_refinement
;
 Crystals
;
_computing_structure_solution
; 
 SIR92 (Altomare et al, 1994) 
;
_diffrn_ambient_temperature 293
_diffrn_measured_fraction_theta_full 0.994
_diffrn_measured_fraction_theta_max 0.819
_diffrn_measurement_device_type 'Bruker SMART APEX II CCD area Detector'
_diffrn_measurement_method \w\f
_diffrn_radiation_monochromator graphite
_diffrn_radiation_type 'Mo K\a'
_diffrn_radiation_wavelength 0.71073
_diffrn_reflns_av_R_equivalents 0.030
_diffrn_reflns_limit_h_max 18
_diffrn_reflns_limit_h_min -21
_diffrn_reflns_limit_k_max 11
_diffrn_reflns_limit_k_min -13
_diffrn_reflns_limit_l_max 31
_diffrn_reflns_limit_l_min -23
_diffrn_reflns_number 21613
_diffrn_reflns_theta_full 25.038
_diffrn_reflns_theta_max 35.769
_diffrn_reflns_theta_min 2.154
_exptl_absorpt_coefficient_mu 6.265
_exptl_absorpt_correction_T_max 0.687
_exptl_absorpt_correction_T_min 0.193
_exptl_absorpt_correction_type multi-scan
_exptl_crystal_colour colourless
_exptl_crystal_density_diffrn 1.534
_exptl_crystal_description 'plate '
_exptl_crystal_F_000 1080
_exptl_crystal_size_max 0.42
_exptl_crystal_size_mid 0.23
_exptl_crystal_size_min 0.06
_refine_diff_density_max 2.64
_refine_diff_density_min -2.51
_refine_ls_goodness_of_fit_ref 1.1254
_refine_ls_hydrogen_treatment constr
_refine_ls_matrix_type full
_refine_ls_number_parameters 236
_refine_ls_number_reflns 7081
_refine_ls_number_restraints 0
_refine_ls_R_factor_all 0.0382
_refine_ls_R_factor_gt 0.0293
_refine_ls_shift/su_max 0.000954
_refine_ls_structure_factor_coef F
_refine_ls_weighting_details
;
 Method= Modified Sheldrick 
w=1/[\s^2^(F^2^) + ( 0.01P)^2^ + 0.00P] 
 ,where P=(max(Fo^2^,0) + 2Fc^2^)/3 
;
_refine_ls_weighting_scheme calc
_refine_ls_wR_factor_all 0.0630
_refine_ls_wR_factor_gt 0.0368
_refine_ls_wR_factor_ref 0.0366
_reflns_limit_h_max 20
_reflns_limit_h_min -21
_reflns_limit_k_max 13
_reflns_limit_k_min 0
_reflns_limit_l_max 31
_reflns_limit_l_min 0
_reflns_number_gt 7271
_reflns_number_total 8976
_reflns_threshold_expression I>2.5\s(I
_cod_data_source_file ic101782v_si_002_2.cif
_cod_data_source_block {[N(C4H9)4][Au(CN)4]}
_cod_original_sg_symbol_H-M 'P 1 21/n 1 '
_cod_original_formula_sum 'C20 H36 Au1 N5'
_cod_database_code 4324402

loop_
_symmetry_equiv_pos_as_xyz
x,y,z
-x,-y,-z
-x+1/2,y+1/2,-z+1/2
x+1/2,-y+1/2,z+1/2

loop_
_atom_site_label
_atom_site_type_symbol
_atom_site_fract_x
_atom_site_fract_y
_atom_site_fract_z
_atom_site_U_iso_or_equiv
_atom_site_occupancy
_atom_site_adp_type
_atom_site_refinement_flags_posn
Au1 Au 0.509920(7) 0.129946(12) 0.235412(5) 0.0199 1.0000 Uani .
N1 N 0.78879(16) -0.1149(3) 0.54125(12) 0.0166 1.0000 Uani .
N11 N 0.4479(3) -0.0920(4) 0.34338(18) 0.0406 1.0000 Uani .
N12 N 0.7102(2) 0.1699(4) 0.34129(17) 0.0395 1.0000 Uani .
N13 N 0.5647(2) 0.3637(3) 0.12882(15) 0.0287 1.0000 Uani .
N14 N 0.3149(2) 0.0757(4) 0.12349(16) 0.0322 1.0000 Uani .
C11 C 0.4713(3) -0.0132(4) 0.30354(17) 0.0309 1.0000 Uani .
C12 C 0.6370(3) 0.1577(4) 0.30316(17) 0.0288 1.0000 Uani .
C13 C 0.5461(2) 0.2781(4) 0.16820(15) 0.0238 1.0000 Uani .
C14 C 0.3846(2) 0.0978(4) 0.16531(16) 0.0247 1.0000 Uani .
C21 C 0.75308(19) 0.0490(3) 0.51515(14) 0.0179 1.0000 Uani .
C22 C 0.6483(2) 0.0771(4) 0.50549(15) 0.0210 1.0000 Uani .
C23 C 0.6249(2) 0.2509(4) 0.48837(16) 0.0244 1.0000 Uani .
C24 C 0.5195(2) 0.2828(4) 0.47307(19) 0.0309 1.0000 Uani .
C25 C 0.7302(2) -0.2432(3) 0.49515(15) 0.0192 1.0000 Uani .
C26 C 0.7271(2) -0.2378(4) 0.41730(15) 0.0237 1.0000 Uani .
C27 C 0.6551(2) -0.3561(4) 0.37596(17) 0.0266 1.0000 Uani .
C28 C 0.6510(3) -0.3557(5) 0.2977(2) 0.0401 1.0000 Uani .
C29 C 0.89134(19) -0.1213(3) 0.53896(14) 0.0182 1.0000 Uani .
C30 C 0.9460(2) -0.2686(3) 0.57000(15) 0.0208 1.0000 Uani .
C31 C 1.0444(2) -0.2652(4) 0.55754(16) 0.0233 1.0000 Uani .
C32 C 1.1023(2) -0.4111(4) 0.5883(2) 0.0307 1.0000 Uani .
C33 C 0.7795(2) -0.1432(3) 0.61553(14) 0.0191 1.0000 Uani .
C34 C 0.8346(2) -0.0318(4) 0.67210(15) 0.0242 1.0000 Uani .
C35 C 0.8189(3) -0.0737(4) 0.74341(16) 0.0291 1.0000 Uani .
C36 C 0.8747(3) 0.0312(5) 0.80277(16) 0.0329 1.0000 Uani .
H211 H 0.7869 0.1240 0.5484 0.0246(18) 1.0000 Uiso R
H212 H 0.7661 0.0657 0.4708 0.0246(18) 1.0000 Uiso R
H221 H 0.6323 0.0499 0.5478 0.0284(18) 1.0000 Uiso R
H222 H 0.6130 0.0134 0.4678 0.0284(18) 1.0000 Uiso R
H231 H 0.6572 0.3133 0.5276 0.0325(18) 1.0000 Uiso R
H232 H 0.6454 0.2791 0.4480 0.0325(18) 1.0000 Uiso R
H241 H 0.5077 0.3917 0.4627 0.0389(18) 1.0000 Uiso R
H242 H 0.4985 0.2554 0.5133 0.0389(18) 1.0000 Uiso R
H243 H 0.4867 0.2213 0.4337 0.0389(18) 1.0000 Uiso R
H251 H 0.7555 -0.3426 0.5133 0.0263(18) 1.0000 Uiso R
H252 H 0.6673 -0.2344 0.4988 0.0263(18) 1.0000 Uiso R
H261 H 0.7877 -0.2631 0.4118 0.0319(18) 1.0000 Uiso R
H262 H 0.7098 -0.1346 0.3995 0.0319(18) 1.0000 Uiso R
H271 H 0.6721 -0.4588 0.3944 0.0347(18) 1.0000 Uiso R
H272 H 0.5945 -0.3297 0.3813 0.0347(18) 1.0000 Uiso R
H281 H 0.6056 -0.4306 0.2736 0.0513(18) 1.0000 Uiso R
H282 H 0.7112 -0.3826 0.2918 0.0513(18) 1.0000 Uiso R
H283 H 0.6336 -0.2535 0.2787 0.0513(18) 1.0000 Uiso R
H291 H 0.9229 -0.0328 0.5644 0.0256(18) 1.0000 Uiso R
H292 H 0.8924 -0.1138 0.4909 0.0256(18) 1.0000 Uiso R
H301 H 0.9519 -0.2724 0.6194 0.0281(18) 1.0000 Uiso R
H302 H 0.9130 -0.3594 0.5479 0.0281(18) 1.0000 Uiso R
H311 H 1.0767 -0.1735 0.5793 0.0315(18) 1.0000 Uiso R
H312 H 1.0379 -0.2614 0.5081 0.0315(18) 1.0000 Uiso R
H321 H 1.1628 -0.4050 0.5796 0.0393(18) 1.0000 Uiso R
H322 H 1.1094 -0.4155 0.6378 0.0393(18) 1.0000 Uiso R
H323 H 1.0707 -0.5034 0.5666 0.0393(18) 1.0000 Uiso R
H331 H 0.8005 -0.2476 0.6289 0.0265(18) 1.0000 Uiso R
H332 H 0.7146 -0.1341 0.6141 0.0265(18) 1.0000 Uiso R
H341 H 0.8999 -0.0400 0.6749 0.0330(18) 1.0000 Uiso R
H342 H 0.8139 0.0734 0.6601 0.0330(18) 1.0000 Uiso R
H351 H 0.8376 -0.1802 0.7542 0.0380(18) 1.0000 Uiso R
H352 H 0.7536 -0.0628 0.7404 0.0380(18) 1.0000 Uiso R
H361 H 0.8625 0.0004 0.8461 0.0422(18) 1.0000 Uiso R
H362 H 0.9402 0.0207 0.8065 0.0422(18) 1.0000 Uiso R
H363 H 0.8562 0.1381 0.7928 0.0422(18) 1.0000 Uiso R

loop_
_atom_site_aniso_label
_atom_site_aniso_U_11
_atom_site_aniso_U_22
_atom_site_aniso_U_33
_atom_site_aniso_U_23
_atom_site_aniso_U_13
_atom_site_aniso_U_12
Au1 0.02739(6) 0.02030(6) 0.01299(5) 0.00011(4) 0.00721(4) 0.00159(4)
N1 0.0190(10) 0.0173(10) 0.0147(9) 0.0013(8) 0.0068(7) -0.0016(8)
N11 0.052(2) 0.0411(18) 0.0313(15) 0.0063(13) 0.0163(14) -0.0052(16)
N12 0.0397(17) 0.0472(18) 0.0272(14) 0.0078(13) 0.0011(13) -0.0041(15)
N13 0.0327(14) 0.0316(15) 0.0250(12) 0.0051(10) 0.0130(11) 0.0038(11)
N14 0.0345(15) 0.0303(15) 0.0309(14) -0.0014(12) 0.0073(12) 0.0035(12)
C11 0.0348(16) 0.0351(18) 0.0236(14) 0.0024(12) 0.0091(13) 0.0007(14)
C12 0.0399(18) 0.0304(16) 0.0168(12) 0.0019(11) 0.0086(12) -0.0030(13)
C13 0.0269(14) 0.0294(15) 0.0155(11) 0.0005(10) 0.0061(10) 0.0047(12)
C14 0.0332(15) 0.0228(14) 0.0213(12) -0.0007(11) 0.0127(11) 0.0036(12)
C21 0.0211(12) 0.0168(12) 0.0168(11) 0.0028(9) 0.0068(9) -0.0002(9)
C22 0.0205(12) 0.0214(13) 0.0221(12) 0.0038(10) 0.0075(10) 0.0014(10)
C23 0.0273(14) 0.0218(14) 0.0251(13) 0.0018(11) 0.0089(11) 0.0021(11)
C24 0.0308(16) 0.0272(16) 0.0328(16) -0.0011(13) 0.0049(13) 0.0069(13)
C25 0.0221(12) 0.0171(12) 0.0197(11) -0.0013(9) 0.0081(10) -0.0028(10)
C26 0.0295(15) 0.0224(14) 0.0211(12) -0.0024(10) 0.0099(11) -0.0043(11)
C27 0.0271(14) 0.0294(16) 0.0233(13) -0.0053(11) 0.0064(11) -0.0029(12)
C28 0.048(2) 0.045(2) 0.0277(16) -0.0114(15) 0.0116(15) -0.0083(17)
C29 0.0193(11) 0.0191(12) 0.0185(11) 0.0004(9) 0.0094(9) -0.0020(10)
C30 0.0218(13) 0.0201(13) 0.0217(12) 0.0031(10) 0.0081(10) -0.0005(10)
C31 0.0215(13) 0.0222(13) 0.0280(14) 0.0002(11) 0.0100(11) 0.0017(10)
C32 0.0250(14) 0.0247(15) 0.0420(18) 0.0020(14) 0.0086(13) 0.0032(12)
C33 0.0228(12) 0.0203(13) 0.0163(10) 0.0027(9) 0.0089(9) -0.0001(10)
C34 0.0325(15) 0.0257(14) 0.0172(11) 0.0000(10) 0.0115(11) -0.0047(12)
C35 0.0342(16) 0.0368(17) 0.0168(12) 0.0035(12) 0.0075(11) -0.0058(14)
C36 0.0364(17) 0.044(2) 0.0190(13) -0.0010(13) 0.0080(12) -0.0036(15)

loop_
_atom_type_symbol
_atom_type_scat_dispersion_real
_atom_type_scat_dispersion_imag
_atom_type_scat_Cromer_Mann_a1
_atom_type_scat_Cromer_Mann_b1
_atom_type_scat_Cromer_Mann_a2
_atom_type_scat_Cromer_Mann_b2
_atom_type_scat_Cromer_Mann_a3
_atom_type_scat_Cromer_Mann_b3
_atom_type_scat_Cromer_Mann_a4
_atom_type_scat_Cromer_Mann_b4
_atom_type_scat_Cromer_Mann_c
_atom_type_scat_source
C 0.0033 0.0016 2.3100 20.8439 1.0200 10.2075 1.5886 0.5687 0.8650 51.6512 0.2156 'International Tables Vol C 4.2.6.8 and 6.1.1.4'
H 0.0000 0.0000 0.4930 10.5109 0.3229 26.1257 0.1402 3.1424 0.0408 57.7998 0.0030 'International Tables Vol C 4.2.6.8 and 6.1.1.4'
N 0.0061 0.0033 12.2126 0.0057 3.1322 9.8933 2.0125 28.9975 1.1663 0.5826 -11.5290 'International Tables Vol C 4.2.6.8 and 6.1.1.4'
Au -2.0133 8.8022 16.8819 0.4611 18.5913 8.6216 25.5582 1.4826 5.8600 36.3956 12.0658 'International Tables Vol C 4.2.6.8 and 6.1.1.4'

loop_
_geom_angle_atom_site_label_1
_geom_angle_atom_site_label_2
_geom_angle_atom_site_label_3
_geom_angle
_geom_angle_publ_flag
C11 Au1 C12 90.49(14) yes
C11 Au1 C13 178.25(13) yes
C12 Au1 C13 89.93(13) yes
C11 Au1 C14 90.20(14) yes
C12 Au1 C14 178.03(12) yes
C13 Au1 C14 89.44(13) yes
C21 N1 C25 111.1(2) yes
C21 N1 C29 106.12(19) yes
C25 N1 C29 111.4(2) yes
C21 N1 C33 110.8(2) yes
C25 N1 C33 106.0(2) yes
C29 N1 C33 111.5(2) yes
Au1 C11 N11 178.1(3) yes
Au1 C12 N12 178.2(3) yes
Au1 C13 N13 178.4(3) yes
Au1 C14 N14 177.0(3) yes
N1 C21 C22 115.5(2) yes
N1 C21 H211 107.9 no
C22 C21 H211 107.9 no
N1 C21 H212 107.9 no
C22 C21 H212 108.0 no
H211 C21 H212 109.5 no
C21 C22 C23 109.8(2) yes
C21 C22 H221 109.4 no
C23 C22 H221 109.4 no
C21 C22 H222 109.4 no
C23 C22 H222 109.4 no
H221 C22 H222 109.5 no
C22 C23 C24 111.9(3) yes
C22 C23 H231 108.9 no
C24 C23 H231 108.9 no
C22 C23 H232 108.9 no
C24 C23 H232 108.9 no
H231 C23 H232 109.5 no
C23 C24 H241 109.5 no
C23 C24 H242 109.4 no
H241 C24 H242 109.5 no
C23 C24 H243 109.5 no
H241 C24 H243 109.5 no
H242 C24 H243 109.5 no
N1 C25 C26 115.9(2) yes
N1 C25 H251 107.9 no
C26 C25 H251 107.9 no
N1 C25 H252 107.8 no
C26 C25 H252 107.8 no
H251 C25 H252 109.5 no
C25 C26 C27 110.3(3) yes
C25 C26 H261 109.2 no
C27 C26 H261 109.3 no
C25 C26 H262 109.3 no
C27 C26 H262 109.3 no
H261 C26 H262 109.5 no
C26 C27 C28 111.8(3) yes
C26 C27 H271 108.9 no
C28 C27 H271 108.8 no
C26 C27 H272 108.9 no
C28 C27 H272 109.0 no
H271 C27 H272 109.5 no
C27 C28 H281 109.5 no
C27 C28 H282 109.5 no
H281 C28 H282 109.5 no
C27 C28 H283 109.4 no
H281 C28 H283 109.5 no
H282 C28 H283 109.5 no
N1 C29 C30 116.0(2) yes
N1 C29 H291 107.8 no
C30 C29 H291 107.8 no
N1 C29 H292 107.8 no
C30 C29 H292 107.8 no
H291 C29 H292 109.5 no
C29 C30 C31 110.0(2) yes
C29 C30 H301 109.4 no
C31 C30 H301 109.3 no
C29 C30 H302 109.3 no
C31 C30 H302 109.4 no
H301 C30 H302 109.5 no
C30 C31 C32 111.9(3) yes
C30 C31 H311 108.9 no
C32 C31 H311 108.9 no
C30 C31 H312 108.9 no
C32 C31 H312 108.8 no
H311 C31 H312 109.5 no
C31 C32 H321 109.5 no
C31 C32 H322 109.4 no
H321 C32 H322 109.5 no
C31 C32 H323 109.5 no
H321 C32 H323 109.5 no
H322 C32 H323 109.5 no
N1 C33 C34 115.9(2) yes
N1 C33 H331 107.8 no
C34 C33 H331 107.8 no
N1 C33 H332 107.8 no
C34 C33 H332 107.9 no
H331 C33 H332 109.5 no
C33 C34 C35 110.3(3) yes
C33 C34 H341 109.3 no
C35 C34 H341 109.3 no
C33 C34 H342 109.2 no
C35 C34 H342 109.3 no
H341 C34 H342 109.5 no
C34 C35 C36 112.7(3) yes
C34 C35 H351 108.7 no
C36 C35 H351 108.7 no
C34 C35 H352 108.6 no
C36 C35 H352 108.6 no
H351 C35 H352 109.5 no
C35 C36 H361 109.5 no
C35 C36 H362 109.4 no
H361 C36 H362 109.5 no
C35 C36 H363 109.5 no
H361 C36 H363 109.5 no
H362 C36 H363 109.5 no

loop_
_geom_bond_atom_site_label_1
_geom_bond_atom_site_label_2
_geom_bond_distance
_geom_bond_publ_flag
Au1 C11 1.996(4) yes
Au1 C12 1.996(4) yes
Au1 C13 1.992(3) yes
Au1 C14 2.002(3) yes
N1 C21 1.523(3) yes
N1 C25 1.524(3) yes
N1 C29 1.521(3) yes
N1 C33 1.519(3) yes
N11 C11 1.148(5) yes
N12 C12 1.139(5) yes
N13 C13 1.144(4) yes
N14 C14 1.144(4) yes
C21 C22 1.520(4) yes
C21 H211 0.950 no
C21 H212 0.950 no
C22 C23 1.528(4) yes
C22 H221 0.950 no
C22 H222 0.950 no
C23 C24 1.520(4) yes
C23 H231 0.950 no
C23 H232 0.950 no
C24 H241 0.950 no
C24 H242 0.950 no
C24 H243 0.950 no
C25 C26 1.516(4) yes
C25 H251 0.950 no
C25 H252 0.950 no
C26 C27 1.524(4) yes
C26 H261 0.950 no
C26 H262 0.950 no
C27 C28 1.521(5) yes
C27 H271 0.950 no
C27 H272 0.950 no
C28 H281 0.950 no
C28 H282 0.950 no
C28 H283 0.950 no
C29 C30 1.520(4) yes
C29 H291 0.950 no
C29 H292 0.950 no
C30 C31 1.530(4) yes
C30 H301 0.950 no
C30 H302 0.950 no
C31 C32 1.530(4) yes
C31 H311 0.950 no
C31 H312 0.950 no
C32 H321 0.950 no
C32 H322 0.950 no
C32 H323 0.950 no
C33 C34 1.516(4) yes
C33 H331 0.950 no
C33 H332 0.950 no
C34 C35 1.519(4) yes
C34 H341 0.950 no
C34 H342 0.950 no
C35 C36 1.519(5) yes
C35 H351 0.950 no
C35 H352 0.950 no
C36 H361 0.950 no
C36 H362 0.950 no
C36 H363 0.950 no

loop_
_geom_hbond_atom_site_label_D
_geom_hbond_atom_site_label_H
_geom_hbond_atom_site_label_A
_geom_hbond_site_symmetry_A
_geom_hbond_angle_DHA
_geom_hbond_distance_DH
_geom_hbond_distance_HA
_geom_hbond_distance_DA
_geom_hbond_publ_flag
C29 H291 N13 4_555 157 0.95 2.57 3.458(5) yes
C29 H292 N13 3_645 165 0.95 2.60 3.522(5) yes
